data_4024514
loop_
_publ_author_name
'Lin Luo'
'Gui-Hong Liao'
'Xiao-Ling Wu'
'Lei Lei'
'Chen-Ho Tung'
'Li-Zhu Wu'

_publ_section_title
;
\g-Cyclodextrin-Directed Enantioselective Photocyclodimerization of Methyl
3-Methoxyl-2-naphthoate
;
_journal_name_full 'Journal of Organic Chemistry'
_journal_page_first 3506
_journal_page_last 3515
_journal_paper_doi 10.1021/jo900395v
_journal_volume 74
_journal_year 2009
_chemical_formula_sum 'C26 H24 O6'
_chemical_formula_weight 432.45
_chemical_name_systematic
; 
 ? 
;
_space_group_IT_number 2
_symmetry_cell_setting triclinic
_symmetry_space_group_name_Hall '-P 1'
_symmetry_space_group_name_H-M 'P -1'
_atom_sites_solution_hydrogens geom
_atom_sites_solution_primary direct
_atom_sites_solution_secondary difmap
_audit_creation_method SHELXL-97
_cell_angle_alpha 90.359(4)
_cell_angle_beta 98.880(6)
_cell_angle_gamma 97.362(5)
_cell_formula_units_Z 4
_cell_length_a 8.6542(12)
_cell_length_b 13.1501(15)
_cell_length_c 18.9821(18)
_cell_measurement_reflns_used 6272
_cell_measurement_temperature 113(2)
_cell_measurement_theta_max 27.9
_cell_measurement_theta_min 1.9
_cell_volume 2116.0(4)
_computing_cell_refinement CrystalClear
_computing_data_collection CrystalClear
_computing_data_reduction CrystalStructure
_computing_publication_material 'CrystalStructure 3.7.0'
_computing_structure_refinement 'SHELXL-97 (Sheldrick, 1997)'
_computing_structure_solution 'SHELXS-97 (Sheldrick, 1990)'
_diffrn_ambient_temperature 113(2)
_diffrn_detector_area_resol_mean 14.63
_diffrn_measured_fraction_theta_full 0.998
_diffrn_measured_fraction_theta_max 0.998
_diffrn_measurement_device_type 'Rigaku Saturn'
_diffrn_measurement_method \w
_diffrn_radiation_monochromator confocal
_diffrn_radiation_source 'rotating anode'
_diffrn_radiation_type MoK\a
_diffrn_radiation_wavelength 0.71070
_diffrn_reflns_av_R_equivalents 0.0547
_diffrn_reflns_av_sigmaI/netI 0.0628
_diffrn_reflns_limit_h_max 10
_diffrn_reflns_limit_h_min -10
_diffrn_reflns_limit_k_max 15
_diffrn_reflns_limit_k_min -15
_diffrn_reflns_limit_l_max 22
_diffrn_reflns_limit_l_min -22
_diffrn_reflns_number 21784
_diffrn_reflns_theta_full 25.00
_diffrn_reflns_theta_max 25.00
_diffrn_reflns_theta_min 1.56
_diffrn_standards_decay_% 0
_diffrn_standards_interval_count 0
_diffrn_standards_interval_time 0
_diffrn_standards_number 0
_exptl_absorpt_coefficient_mu 0.096
_exptl_absorpt_correction_T_max 0.9885
_exptl_absorpt_correction_T_min 0.9848
_exptl_absorpt_correction_type multi-scan
_exptl_absorpt_process_details Crystalclear
_exptl_crystal_colour colorless
_exptl_crystal_density_diffrn 1.357
_exptl_crystal_density_method 'not measured'
_exptl_crystal_description block
_exptl_crystal_F_000 912
_exptl_crystal_size_max 0.16
_exptl_crystal_size_mid 0.14
_exptl_crystal_size_min 0.12
_refine_diff_density_max 0.250
_refine_diff_density_min -0.260
_refine_diff_density_rms 0.056
_refine_ls_extinction_method none
_refine_ls_goodness_of_fit_ref 1.185
_refine_ls_hydrogen_treatment constr
_refine_ls_matrix_type full
_refine_ls_number_parameters 585
_refine_ls_number_reflns 7448
_refine_ls_number_restraints 0
_refine_ls_restrained_S_all 1.185
_refine_ls_R_factor_all 0.0909
_refine_ls_R_factor_gt 0.0736
_refine_ls_shift/su_max 0.000
_refine_ls_shift/su_mean 0.000
_refine_ls_structure_factor_coef Fsqd
_refine_ls_weighting_details 'calc w=1/[\s^2^(Fo^2^)+(0.0462P)^2^+1.2365P] where P=(Fo^2^+2Fc^2^)/3'
_refine_ls_weighting_scheme calc
_refine_ls_wR_factor_gt 0.1489
_refine_ls_wR_factor_ref 0.1587
_reflns_number_gt 6201
_reflns_number_total 7453
_reflns_threshold_expression >2sigma(I)
_cod_data_source_file jo900395v_si_001.cif
_cod_data_source_block shelxl
_cod_database_code 4024514

loop_
_symmetry_equiv_pos_as_xyz
'x, y, z'
'-x, -y, -z'

loop_
_atom_site_label
_atom_site_type_symbol
_atom_site_fract_x
_atom_site_fract_y
_atom_site_fract_z
_atom_site_U_iso_or_equiv
_atom_site_adp_type
_atom_site_occupancy
_atom_site_symmetry_multiplicity
_atom_site_calc_flag
_atom_site_refinement_flags
_atom_site_disorder_assembly
_atom_site_disorder_group
O1 O 1.2217(2) 0.85044(15) 0.43268(10) 0.0262(5) Uani 1 1 d . . .
O2 O 1.2800(2) 0.58796(16) 0.44765(11) 0.0333(5) Uani 1 1 d . . .
O3 O 1.1278(2) 0.64462(16) 0.35360(10) 0.0309(5) Uani 1 1 d . . .
O4 O 0.8144(2) 0.64587(15) 0.37821(10) 0.0264(5) Uani 1 1 d . . .
O6 O 0.9393(2) 0.85196(16) 0.32572(10) 0.0330(5) Uani 1 1 d . . .
O5 O 0.7472(2) 0.90970(16) 0.37598(10) 0.0337(5) Uani 1 1 d . . .
O7 O -0.0446(2) 0.86200(14) 0.09448(10) 0.0256(5) Uani 1 1 d . . .
O8 O -0.2116(3) 0.58201(17) 0.06615(12) 0.0402(6) Uani 1 1 d . . .
O9 O -0.0592(2) 0.66173(16) 0.16140(10) 0.0306(5) Uani 1 1 d . . .
O10 O 0.2545(2) 0.64042(15) 0.13752(10) 0.0265(5) Uani 1 1 d . . .
O11 O 0.4494(3) 0.9092(2) 0.15287(12) 0.0501(7) Uani 1 1 d . . .
O12 O 0.2412(2) 0.84855(17) 0.20293(10) 0.0359(5) Uani 1 1 d . . .
C1 C 1.1057(3) 0.8043(2) 0.47077(14) 0.0227(6) Uani 1 1 d . . .
C2 C 1.0709(3) 0.6837(2) 0.46631(14) 0.0222(6) Uani 1 1 d . . .
C3 C 0.8942(3) 0.6932(2) 0.44256(14) 0.0208(6) Uani 1 1 d . . .
C4 C 0.9284(3) 0.8138(2) 0.44533(14) 0.0226(6) Uani 1 1 d . . .
C5 C 1.0986(3) 0.8528(2) 0.54461(14) 0.0233(6) Uani 1 1 d . . .
H5 H 1.1614 0.9224 0.5496 0.028 Uiso 1 1 calc R . .
C6 C 1.1433(3) 0.7930(2) 0.60932(14) 0.0240(6) Uani 1 1 d . . .
C7 C 1.2160(3) 0.8411(2) 0.67387(15) 0.0279(7) Uani 1 1 d . . .
H7 H 1.2397 0.9137 0.6768 0.033 Uiso 1 1 calc R . .
C8 C 1.2541(4) 0.7842(3) 0.73369(15) 0.0313(7) Uani 1 1 d . . .
H8 H 1.3018 0.8178 0.7776 0.038 Uiso 1 1 calc R . .
C9 C 1.2226(3) 0.6786(3) 0.72925(15) 0.0318(7) Uani 1 1 d . . .
H9 H 1.2491 0.6394 0.7702 0.038 Uiso 1 1 calc R . .
C10 C 1.1529(3) 0.6297(2) 0.66575(15) 0.0275(7) Uani 1 1 d . . .
H10 H 1.1327 0.5569 0.6630 0.033 Uiso 1 1 calc R . .
C11 C 1.1118(3) 0.6862(2) 0.60564(14) 0.0240(6) Uani 1 1 d . . .
C12 C 1.0327(3) 0.6339(2) 0.53698(14) 0.0232(6) Uani 1 1 d . . .
H12 H 1.0499 0.5601 0.5370 0.028 Uiso 1 1 calc R . .
C13 C 0.8514(3) 0.6436(2) 0.51175(14) 0.0241(6) Uani 1 1 d . . .
H13 H 0.7911 0.5738 0.5004 0.029 Uiso 1 1 calc R . .
C14 C 0.7640(3) 0.7044(2) 0.55624(14) 0.0250(6) Uani 1 1 d . . .
C15 C 0.6479(3) 0.6560(2) 0.59254(15) 0.0292(7) Uani 1 1 d . . .
H15 H 0.6234 0.5834 0.5898 0.035 Uiso 1 1 calc R . .
C16 C 0.5683(4) 0.7138(3) 0.63270(16) 0.0332(8) Uani 1 1 d . . .
H16 H 0.4889 0.6806 0.6571 0.040 Uiso 1 1 calc R . .
C17 C 0.6037(4) 0.8195(3) 0.63740(16) 0.0335(8) Uani 1 1 d . . .
H17 H 0.5502 0.8585 0.6658 0.040 Uiso 1 1 calc R . .
C18 C 0.7170(3) 0.8681(2) 0.60077(15) 0.0290(7) Uani 1 1 d . . .
H18 H 0.7404 0.9408 0.6036 0.035 Uiso 1 1 calc R . .
C19 C 0.7969(3) 0.8112(2) 0.55976(14) 0.0249(6) Uani 1 1 d . . .
C20 C 0.9183(3) 0.8630(2) 0.51904(14) 0.0253(6) Uani 1 1 d . . .
H20 H 0.9044 0.9370 0.5134 0.030 Uiso 1 1 calc R . .
C21 C 1.3795(3) 0.8551(2) 0.47150(16) 0.0326(7) Uani 1 1 d . . .
H21A H 1.3916 0.9018 0.5130 0.049 Uiso 1 1 calc R . .
H21B H 1.4557 0.8802 0.4404 0.049 Uiso 1 1 calc R . .
H21C H 1.3985 0.7864 0.4875 0.049 Uiso 1 1 calc R . .
C22 C 1.1714(3) 0.6327(2) 0.42326(14) 0.0218(6) Uani 1 1 d . . .
C23 C 1.2210(4) 0.6032(3) 0.30612(16) 0.0392(8) Uani 1 1 d . . .
H23A H 1.3326 0.6292 0.3210 0.059 Uiso 1 1 calc R . .
H23B H 1.1871 0.6241 0.2573 0.059 Uiso 1 1 calc R . .
H23C H 1.2064 0.5281 0.3078 0.059 Uiso 1 1 calc R . .
C24 C 0.6465(3) 0.6393(2) 0.37168(16) 0.0327(7) Uani 1 1 d . . .
H24A H 0.6100 0.5974 0.4099 0.049 Uiso 1 1 calc R . .
H24B H 0.5979 0.6077 0.3253 0.049 Uiso 1 1 calc R . .
H24C H 0.6165 0.7083 0.3753 0.049 Uiso 1 1 calc R . .
C25 C 0.8607(3) 0.8644(2) 0.37976(14) 0.0242(6) Uani 1 1 d . . .
C26 C 0.8775(4) 0.8935(3) 0.25788(15) 0.0389(8) Uani 1 1 d . . .
H26A H 0.7640 0.8708 0.2464 0.058 Uiso 1 1 calc R . .
H26B H 0.9309 0.8693 0.2203 0.058 Uiso 1 1 calc R . .
H26C H 0.8960 0.9686 0.2612 0.058 Uiso 1 1 calc R . .
C27 C 0.0477(3) 0.8119(2) 0.05466(14) 0.0213(6) Uani 1 1 d . . .
C28 C 0.0238(3) 0.6916(2) 0.05107(14) 0.0198(6) Uani 1 1 d . . .
C29 C 0.2028(3) 0.6929(2) 0.07616(14) 0.0218(6) Uani 1 1 d . . .
C30 C 0.2282(3) 0.8137(2) 0.08064(14) 0.0218(6) Uani 1 1 d . . .
C31 C 0.0817(3) 0.8625(2) -0.01607(14) 0.0238(6) Uani 1 1 d . . .
H31 H 0.0547 0.9343 -0.0167 0.029 Uiso 1 1 calc R . .
C32 C 0.0096(3) 0.8083(2) -0.08462(15) 0.0247(6) Uani 1 1 d . . .
C33 C -0.0345(4) 0.8623(3) -0.14543(15) 0.0315(7) Uani 1 1 d . . .
H33 H -0.0198 0.9351 -0.1435 0.038 Uiso 1 1 calc R . .
C34 C -0.0999(4) 0.8103(3) -0.20902(16) 0.0354(8) Uani 1 1 d . . .
H34 H -0.1302 0.8476 -0.2505 0.043 Uiso 1 1 calc R . .
C35 C -0.1211(4) 0.7043(3) -0.21212(16) 0.0360(8) Uani 1 1 d . . .
H35 H -0.1655 0.6689 -0.2558 0.043 Uiso 1 1 calc R . .
C36 C -0.0778(3) 0.6494(3) -0.15155(15) 0.0305(7) Uani 1 1 d . . .
H36 H -0.0934 0.5765 -0.1537 0.037 Uiso 1 1 calc R . .
C37 C -0.0111(3) 0.7014(2) -0.08753(14) 0.0245(6) Uani 1 1 d . . .
C38 C 0.0394(3) 0.6439(2) -0.02204(15) 0.0237(6) Uani 1 1 d . . .
H38 H -0.0147 0.5718 -0.0268 0.028 Uiso 1 1 calc R . .
C39 C 0.2234(3) 0.6447(2) 0.00444(14) 0.0234(6) Uani 1 1 d . . .
H39 H 0.2479 0.5728 0.0116 0.028 Uiso 1 1 calc R . .
C40 C 0.3390(3) 0.7022(2) -0.03647(15) 0.0265(7) Uani 1 1 d . . .
C41 C 0.4301(3) 0.6504(3) -0.07604(16) 0.0339(8) Uani 1 1 d . . .
H41 H 0.4193 0.5776 -0.0770 0.041 Uiso 1 1 calc R . .
C42 C 0.5368(4) 0.7063(3) -0.11401(17) 0.0407(9) Uani 1 1 d . . .
H42 H 0.5994 0.6714 -0.1405 0.049 Uiso 1 1 calc R . .
C43 C 0.5518(4) 0.8121(3) -0.11331(16) 0.0385(8) Uani 1 1 d . . .
H43 H 0.6222 0.8497 -0.1404 0.046 Uiso 1 1 calc R . .
C44 C 0.4640(3) 0.8633(3) -0.07308(15) 0.0334(8) Uani 1 1 d . . .
H44 H 0.4762 0.9362 -0.0720 0.040 Uiso 1 1 calc R . .
C45 C 0.3579(3) 0.8091(2) -0.03414(14) 0.0265(7) Uani 1 1 d . . .
C46 C 0.2650(3) 0.8640(2) 0.01025(14) 0.0256(7) Uani 1 1 d . . .
H46 H 0.3162 0.9363 0.0203 0.031 Uiso 1 1 calc R . .
C47 C -0.2031(4) 0.8602(2) 0.05891(17) 0.0323(7) Uani 1 1 d . . .
H47A H -0.2025 0.8931 0.0127 0.048 Uiso 1 1 calc R . .
H47B H -0.2624 0.8973 0.0882 0.048 Uiso 1 1 calc R . .
H47C H -0.2531 0.7890 0.0514 0.048 Uiso 1 1 calc R . .
C48 C -0.0968(3) 0.6386(2) 0.09163(15) 0.0231(6) Uani 1 1 d . . .
C49 C -0.1647(4) 0.6140(3) 0.20686(16) 0.0365(8) Uani 1 1 d . . .
H49A H -0.2697 0.6348 0.1930 0.055 Uiso 1 1 calc R . .
H49B H -0.1247 0.6356 0.2565 0.055 Uiso 1 1 calc R . .
H49C H -0.1714 0.5393 0.2020 0.055 Uiso 1 1 calc R . .
C50 C 0.4185(4) 0.6312(3) 0.14631(18) 0.0376(8) Uani 1 1 d . . .
H50A H 0.4417 0.5961 0.1042 0.056 Uiso 1 1 calc R . .
H50B H 0.4470 0.5915 0.1888 0.056 Uiso 1 1 calc R . .
H50C H 0.4795 0.6996 0.1520 0.056 Uiso 1 1 calc R . .
C51 C 0.3188(4) 0.8630(2) 0.14837(15) 0.0247(6) Uani 1 1 d . . .
C52 C 0.3221(4) 0.8919(3) 0.27104(16) 0.0457(9) Uani 1 1 d . . .
H52A H 0.4236 0.8655 0.2827 0.069 Uiso 1 1 calc R . .
H52B H 0.2574 0.8729 0.3081 0.069 Uiso 1 1 calc R . .
H52C H 0.3402 0.9668 0.2684 0.069 Uiso 1 1 calc R . .

loop_
_atom_site_aniso_label
_atom_site_aniso_U_11
_atom_site_aniso_U_22
_atom_site_aniso_U_33
_atom_site_aniso_U_23
_atom_site_aniso_U_13
_atom_site_aniso_U_12
O1 0.0232(11) 0.0320(11) 0.0228(10) 0.0047(9) 0.0056(9) -0.0016(9)
O2 0.0338(12) 0.0386(13) 0.0311(12) 0.0074(10) 0.0093(10) 0.0122(10)
O3 0.0273(11) 0.0466(13) 0.0207(10) -0.0025(9) 0.0046(9) 0.0117(10)
O4 0.0220(11) 0.0326(11) 0.0236(10) -0.0021(9) 0.0024(9) 0.0009(9)
O6 0.0389(13) 0.0451(13) 0.0188(10) 0.0073(9) 0.0090(9) 0.0144(10)
O5 0.0372(13) 0.0427(13) 0.0245(11) 0.0060(10) 0.0055(10) 0.0165(11)
O7 0.0280(11) 0.0290(11) 0.0222(10) -0.0001(9) 0.0048(9) 0.0118(9)
O8 0.0388(14) 0.0425(14) 0.0367(13) -0.0101(11) 0.0127(11) -0.0127(11)
O9 0.0250(11) 0.0463(13) 0.0201(10) 0.0073(9) 0.0060(9) -0.0003(10)
O10 0.0244(11) 0.0322(11) 0.0249(11) 0.0067(9) 0.0043(9) 0.0101(9)
O11 0.0413(15) 0.0711(18) 0.0289(13) -0.0019(12) 0.0044(11) -0.0256(13)
O12 0.0338(13) 0.0509(14) 0.0212(11) -0.0060(10) 0.0060(10) -0.0033(11)
C1 0.0220(15) 0.0261(15) 0.0196(14) 0.0020(12) 0.0037(12) 0.0010(12)
C2 0.0232(15) 0.0242(15) 0.0188(14) 0.0023(12) 0.0026(12) 0.0018(12)
C3 0.0221(15) 0.0241(15) 0.0162(13) -0.0005(11) 0.0037(12) 0.0020(12)
C4 0.0251(16) 0.0251(15) 0.0186(14) 0.0008(12) 0.0079(12) 0.0015(12)
C5 0.0272(16) 0.0253(15) 0.0169(14) 0.0018(12) 0.0026(12) 0.0017(12)
C6 0.0240(16) 0.0325(16) 0.0171(14) 0.0013(12) 0.0069(12) 0.0054(13)
C7 0.0248(16) 0.0365(17) 0.0233(15) -0.0021(13) 0.0045(13) 0.0068(13)
C8 0.0306(17) 0.046(2) 0.0181(15) -0.0028(14) 0.0042(13) 0.0064(15)
C9 0.0294(17) 0.049(2) 0.0194(15) 0.0084(14) 0.0072(13) 0.0081(15)
C10 0.0237(16) 0.0365(17) 0.0231(15) 0.0074(13) 0.0050(13) 0.0057(13)
C11 0.0198(15) 0.0327(16) 0.0199(14) 0.0031(12) 0.0054(12) 0.0018(12)
C12 0.0238(16) 0.0242(15) 0.0218(14) 0.0040(12) 0.0050(12) 0.0014(12)
C13 0.0247(16) 0.0258(15) 0.0222(15) 0.0048(12) 0.0058(12) 0.0018(12)
C14 0.0224(16) 0.0349(17) 0.0185(14) 0.0044(12) 0.0038(12) 0.0059(13)
C15 0.0232(16) 0.0387(18) 0.0262(16) 0.0059(14) 0.0059(13) 0.0032(13)
C16 0.0229(16) 0.052(2) 0.0259(16) 0.0050(15) 0.0075(14) 0.0040(15)
C17 0.0270(17) 0.053(2) 0.0225(16) -0.0008(15) 0.0029(13) 0.0115(15)
C18 0.0304(17) 0.0368(17) 0.0213(15) -0.0010(13) 0.0026(13) 0.0120(14)
C19 0.0243(16) 0.0303(16) 0.0204(14) 0.0046(12) 0.0017(12) 0.0063(13)
C20 0.0302(17) 0.0271(15) 0.0195(14) 0.0014(12) 0.0038(13) 0.0067(13)
C21 0.0253(17) 0.0382(19) 0.0319(17) 0.0026(14) 0.0014(14) -0.0017(14)
C22 0.0204(15) 0.0229(15) 0.0203(14) 0.0012(12) 0.0018(12) -0.0020(12)
C23 0.0326(19) 0.061(2) 0.0280(17) -0.0059(16) 0.0096(15) 0.0143(17)
C24 0.0226(16) 0.0422(19) 0.0313(17) 0.0013(14) 0.0006(14) 0.0010(14)
C25 0.0301(17) 0.0243(15) 0.0189(14) 0.0024(12) 0.0076(13) 0.0019(13)
C26 0.055(2) 0.046(2) 0.0202(16) 0.0104(14) 0.0094(15) 0.0169(17)
C27 0.0238(15) 0.0224(15) 0.0189(14) -0.0001(11) 0.0070(12) 0.0034(12)
C28 0.0193(14) 0.0217(14) 0.0190(14) 0.0017(11) 0.0040(12) 0.0042(11)
C29 0.0232(15) 0.0238(15) 0.0181(14) 0.0034(11) 0.0014(12) 0.0033(12)
C30 0.0243(15) 0.0233(15) 0.0181(14) 0.0005(11) 0.0059(12) 0.0012(12)
C31 0.0281(16) 0.0226(15) 0.0215(15) 0.0035(12) 0.0055(13) 0.0046(12)
C32 0.0247(16) 0.0311(16) 0.0197(14) 0.0025(12) 0.0068(12) 0.0050(13)
C33 0.0298(17) 0.0440(19) 0.0232(16) 0.0078(14) 0.0103(14) 0.0065(14)
C34 0.0305(18) 0.058(2) 0.0186(15) 0.0079(15) 0.0045(13) 0.0098(16)
C35 0.0261(17) 0.063(2) 0.0200(16) -0.0059(15) 0.0056(13) 0.0065(16)
C36 0.0212(16) 0.0464(19) 0.0254(16) -0.0067(14) 0.0080(13) 0.0053(14)
C37 0.0185(15) 0.0363(17) 0.0194(14) -0.0027(13) 0.0052(12) 0.0039(13)
C38 0.0244(16) 0.0232(15) 0.0246(15) -0.0024(12) 0.0077(13) 0.0029(12)
C39 0.0216(15) 0.0257(15) 0.0239(15) -0.0010(12) 0.0056(12) 0.0047(12)
C40 0.0192(15) 0.0380(17) 0.0208(15) -0.0051(13) -0.0002(12) 0.0027(13)
C41 0.0239(17) 0.052(2) 0.0266(16) -0.0057(15) 0.0033(14) 0.0074(15)
C42 0.0230(17) 0.071(3) 0.0293(17) -0.0061(17) 0.0088(14) 0.0048(17)
C43 0.0226(17) 0.066(2) 0.0250(17) 0.0008(16) 0.0076(14) -0.0058(16)
C44 0.0255(17) 0.047(2) 0.0231(16) 0.0017(14) 0.0011(13) -0.0112(15)
C45 0.0220(15) 0.0374(17) 0.0185(14) 0.0001(13) 0.0019(12) -0.0011(13)
C46 0.0281(17) 0.0254(15) 0.0220(15) 0.0018(12) 0.0047(13) -0.0028(13)
C47 0.0305(17) 0.0338(18) 0.0343(17) 0.0016(14) 0.0058(14) 0.0095(14)
C48 0.0262(16) 0.0199(15) 0.0247(15) 0.0009(12) 0.0057(13) 0.0064(13)
C49 0.0307(18) 0.047(2) 0.0332(18) 0.0120(15) 0.0118(15) 0.0029(15)
C50 0.0268(18) 0.046(2) 0.0419(19) 0.0064(16) 0.0020(15) 0.0153(15)
C51 0.0295(17) 0.0240(15) 0.0211(15) 0.0030(12) 0.0063(13) 0.0022(13)
C52 0.057(2) 0.059(2) 0.0184(16) -0.0107(16) 0.0043(16) -0.0005(19)

loop_
_atom_type_symbol
_atom_type_description
_atom_type_scat_dispersion_real
_atom_type_scat_dispersion_imag
_atom_type_scat_source
C C 0.0033 0.0016 'International Tables Vol C Tables 4.2.6.8 and 6.1.1.4'
H H 0.0000 0.0000 'International Tables Vol C Tables 4.2.6.8 and 6.1.1.4'
O O 0.0106 0.0060 'International Tables Vol C Tables 4.2.6.8 and 6.1.1.4'

loop_
_geom_angle_atom_site_label_1
_geom_angle_atom_site_label_2
_geom_angle_atom_site_label_3
_geom_angle
_geom_angle_site_symmetry_1
_geom_angle_site_symmetry_3
_geom_angle_publ_flag
C1 O1 C21 113.2(2) . . ?
C22 O3 C23 116.8(2) . . ?
C3 O4 C24 113.4(2) . . ?
C25 O6 C26 116.3(2) . . ?
C27 O7 C47 112.4(2) . . ?
C48 O9 C49 116.6(2) . . ?
C29 O10 C50 113.0(2) . . ?
C51 O12 C52 116.3(2) . . ?
O1 C1 C5 117.2(2) . . ?
O1 C1 C4 120.4(2) . . ?
C5 C1 C4 91.1(2) . . ?
O1 C1 C2 117.0(2) . . ?
C5 C1 C2 114.7(2) . . ?
C4 C1 C2 91.2(2) . . ?
C22 C2 C3 124.9(2) . . ?
C22 C2 C12 118.7(2) . . ?
C3 C2 C12 90.3(2) . . ?
C22 C2 C1 114.8(2) . . ?
C3 C2 C1 88.8(2) . . ?
C12 C2 C1 114.1(2) . . ?
O4 C3 C13 116.2(2) . . ?
O4 C3 C2 119.8(2) . . ?
C13 C3 C2 91.3(2) . . ?
O4 C3 C4 117.4(2) . . ?
C13 C3 C4 115.4(2) . . ?
C2 C3 C4 91.5(2) . . ?
C25 C4 C20 118.2(2) . . ?
C25 C4 C1 126.7(2) . . ?
C20 C4 C1 89.8(2) . . ?
C25 C4 C3 114.8(2) . . ?
C20 C4 C3 113.8(2) . . ?
C1 C4 C3 88.5(2) . . ?
C6 C5 C1 118.2(2) . . ?
C6 C5 C20 119.1(2) . . ?
C1 C5 C20 89.2(2) . . ?
C6 C5 H5 109.6 . . ?
C1 C5 H5 109.6 . . ?
C20 C5 H5 109.6 . . ?
C11 C6 C7 118.9(3) . . ?
C11 C6 C5 119.4(3) . . ?
C7 C6 C5 121.7(3) . . ?
C8 C7 C6 120.8(3) . . ?
C8 C7 H7 119.6 . . ?
C6 C7 H7 119.6 . . ?
C9 C8 C7 119.7(3) . . ?
C9 C8 H8 120.1 . . ?
C7 C8 H8 120.1 . . ?
C10 C9 C8 120.3(3) . . ?
C10 C9 H9 119.8 . . ?
C8 C9 H9 119.8 . . ?
C9 C10 C11 120.4(3) . . ?
C9 C10 H10 119.8 . . ?
C11 C10 H10 119.8 . . ?
C10 C11 C6 119.9(3) . . ?
C10 C11 C12 120.8(3) . . ?
C6 C11 C12 119.4(2) . . ?
C11 C12 C2 117.7(2) . . ?
C11 C12 C13 118.0(2) . . ?
C2 C12 C13 89.2(2) . . ?
C11 C12 H12 110.1 . . ?
C2 C12 H12 110.1 . . ?
C13 C12 H12 110.1 . . ?
C14 C13 C3 116.6(2) . . ?
C14 C13 C12 120.3(2) . . ?
C3 C13 C12 89.2(2) . . ?
C14 C13 H13 109.7 . . ?
C3 C13 H13 109.7 . . ?
C12 C13 H13 109.7 . . ?
C15 C14 C19 119.4(3) . . ?
C15 C14 C13 121.1(3) . . ?
C19 C14 C13 119.5(2) . . ?
C16 C15 C14 120.0(3) . . ?
C16 C15 H15 120.0 . . ?
C14 C15 H15 120.0 . . ?
C17 C16 C15 120.4(3) . . ?
C17 C16 H16 119.8 . . ?
C15 C16 H16 119.8 . . ?
C18 C17 C16 119.9(3) . . ?
C18 C17 H17 120.0 . . ?
C16 C17 H17 120.0 . . ?
C17 C18 C19 120.3(3) . . ?
C17 C18 H18 119.9 . . ?
C19 C18 H18 119.9 . . ?
C18 C19 C14 120.0(3) . . ?
C18 C19 C20 120.8(3) . . ?
C14 C19 C20 119.2(3) . . ?
C19 C20 C4 116.9(2) . . ?
C19 C20 C5 119.3(2) . . ?
C4 C20 C5 89.9(2) . . ?
C19 C20 H20 109.8 . . ?
C4 C20 H20 109.8 . . ?
C5 C20 H20 109.8 . . ?
O1 C21 H21A 109.5 . . ?
O1 C21 H21B 109.5 . . ?
H21A C21 H21B 109.5 . . ?
O1 C21 H21C 109.5 . . ?
H21A C21 H21C 109.5 . . ?
H21B C21 H21C 109.5 . . ?
O2 C22 O3 123.7(3) . . ?
O2 C22 C2 125.0(3) . . ?
O3 C22 C2 111.2(2) . . ?
O3 C23 H23A 109.5 . . ?
O3 C23 H23B 109.5 . . ?
H23A C23 H23B 109.5 . . ?
O3 C23 H23C 109.5 . . ?
H23A C23 H23C 109.5 . . ?
H23B C23 H23C 109.5 . . ?
O4 C24 H24A 109.5 . . ?
O4 C24 H24B 109.5 . . ?
H24A C24 H24B 109.5 . . ?
O4 C24 H24C 109.5 . . ?
H24A C24 H24C 109.5 . . ?
H24B C24 H24C 109.5 . . ?
O5 C25 O6 124.4(3) . . ?
O5 C25 C4 123.8(2) . . ?
O6 C25 C4 111.8(2) . . ?
O6 C26 H26A 109.5 . . ?
O6 C26 H26B 109.5 . . ?
H26A C26 H26B 109.5 . . ?
O6 C26 H26C 109.5 . . ?
H26A C26 H26C 109.5 . . ?
H26B C26 H26C 109.5 . . ?
O7 C27 C31 116.3(2) . . ?
O7 C27 C30 120.6(2) . . ?
C31 C27 C30 90.5(2) . . ?
O7 C27 C28 118.6(2) . . ?
C31 C27 C28 114.2(2) . . ?
C30 C27 C28 91.0(2) . . ?
C48 C28 C29 122.0(2) . . ?
C48 C28 C38 117.9(2) . . ?
C29 C28 C38 90.3(2) . . ?
C48 C28 C27 116.8(2) . . ?
C29 C28 C27 89.3(2) . . ?
C38 C28 C27 114.6(2) . . ?
O10 C29 C39 116.2(2) . . ?
O10 C29 C28 119.4(2) . . ?
C39 C29 C28 91.4(2) . . ?
O10 C29 C30 117.7(2) . . ?
C39 C29 C30 115.5(2) . . ?
C28 C29 C30 91.2(2) . . ?
C51 C30 C46 116.4(2) . . ?
C51 C30 C27 125.9(2) . . ?
C46 C30 C27 90.4(2) . . ?
C51 C30 C29 116.9(2) . . ?
C46 C30 C29 113.5(2) . . ?
C27 C30 C29 88.5(2) . . ?
C32 C31 C27 118.3(2) . . ?
C32 C31 C46 118.8(2) . . ?
C27 C31 C46 89.5(2) . . ?
C32 C31 H31 109.6 . . ?
C27 C31 H31 109.6 . . ?
C46 C31 H31 109.6 . . ?
C33 C32 C37 119.9(3) . . ?
C33 C32 C31 121.1(3) . . ?
C37 C32 C31 119.0(2) . . ?
C34 C33 C32 120.3(3) . . ?
C34 C33 H33 119.9 . . ?
C32 C33 H33 119.9 . . ?
C35 C34 C33 120.1(3) . . ?
C35 C34 H34 120.0 . . ?
C33 C34 H34 120.0 . . ?
C34 C35 C36 120.2(3) . . ?
C34 C35 H35 119.9 . . ?
C36 C35 H35 119.9 . . ?
C35 C36 C37 120.0(3) . . ?
C35 C36 H36 120.0 . . ?
C37 C36 H36 120.0 . . ?
C32 C37 C36 119.6(3) . . ?
C32 C37 C38 119.4(2) . . ?
C36 C37 C38 120.9(3) . . ?
C37 C38 C28 117.7(2) . . ?
C37 C38 C39 118.3(2) . . ?
C28 C38 C39 89.4(2) . . ?
C37 C38 H38 110.0 . . ?
C28 C38 H38 110.0 . . ?
C39 C38 H38 110.0 . . ?
C40 C39 C29 117.2(2) . . ?
C40 C39 C38 119.3(2) . . ?
C29 C39 C38 88.9(2) . . ?
C40 C39 H39 109.9 . . ?
C29 C39 H39 109.9 . . ?
C38 C39 H39 109.9 . . ?
C45 C40 C41 119.7(3) . . ?
C45 C40 C39 119.2(3) . . ?
C41 C40 C39 121.0(3) . . ?
C42 C41 C40 119.7(3) . . ?
C42 C41 H41 120.1 . . ?
C40 C41 H41 120.1 . . ?
C43 C42 C41 120.4(3) . . ?
C43 C42 H42 119.8 . . ?
C41 C42 H42 119.8 . . ?
C42 C43 C44 119.9(3) . . ?
C42 C43 H43 120.0 . . ?
C44 C43 H43 120.0 . . ?
C43 C44 C45 120.7(3) . . ?
C43 C44 H44 119.6 . . ?
C45 C44 H44 119.6 . . ?
C40 C45 C44 119.5(3) . . ?
C40 C45 C46 119.6(3) . . ?
C44 C45 C46 120.9(3) . . ?
C45 C46 C30 117.5(2) . . ?
C45 C46 C31 118.6(2) . . ?
C30 C46 C31 89.6(2) . . ?
C45 C46 H46 109.9 . . ?
C30 C46 H46 109.9 . . ?
C31 C46 H46 109.9 . . ?
O7 C47 H47A 109.5 . . ?
O7 C47 H47B 109.5 . . ?
H47A C47 H47B 109.5 . . ?
O7 C47 H47C 109.5 . . ?
H47A C47 H47C 109.5 . . ?
H47B C47 H47C 109.5 . . ?
O8 C48 O9 123.6(3) . . ?
O8 C48 C28 125.4(3) . . ?
O9 C48 C28 111.0(2) . . ?
O9 C49 H49A 109.5 . . ?
O9 C49 H49B 109.5 . . ?
H49A C49 H49B 109.5 . . ?
O9 C49 H49C 109.5 . . ?
H49A C49 H49C 109.5 . . ?
H49B C49 H49C 109.5 . . ?
O10 C50 H50A 109.5 . . ?
O10 C50 H50B 109.5 . . ?
H50A C50 H50B 109.5 . . ?
O10 C50 H50C 109.5 . . ?
H50A C50 H50C 109.5 . . ?
H50B C50 H50C 109.5 . . ?
O11 C51 O12 123.7(3) . . ?
O11 C51 C30 123.6(3) . . ?
O12 C51 C30 112.7(2) . . ?
O12 C52 H52A 109.5 . . ?
O12 C52 H52B 109.5 . . ?
H52A C52 H52B 109.5 . . ?
O12 C52 H52C 109.5 . . ?
H52A C52 H52C 109.5 . . ?
H52B C52 H52C 109.5 . . ?

loop_
_geom_bond_atom_site_label_1
_geom_bond_atom_site_label_2
_geom_bond_distance
_geom_bond_site_symmetry_2
_geom_bond_publ_flag
O1 C1 1.404(3) . ?
O1 C21 1.442(3) . ?
O2 C22 1.206(3) . ?
O3 C22 1.334(3) . ?
O3 C23 1.446(3) . ?
O4 C3 1.406(3) . ?
O4 C24 1.430(3) . ?
O6 C25 1.336(3) . ?
O6 C26 1.454(3) . ?
O5 C25 1.205(3) . ?
O7 C27 1.399(3) . ?
O7 C47 1.430(3) . ?
O8 C48 1.196(3) . ?
O9 C48 1.338(3) . ?
O9 C49 1.440(3) . ?
O10 C29 1.401(3) . ?
O10 C50 1.423(3) . ?
O11 C51 1.203(3) . ?
O12 C51 1.321(3) . ?
O12 C52 1.448(3) . ?
C1 C5 1.549(4) . ?
C1 C4 1.557(4) . ?
C1 C2 1.575(4) . ?
C2 C22 1.495(4) . ?
C2 C3 1.548(4) . ?
C2 C12 1.559(4) . ?
C3 C13 1.545(4) . ?
C3 C4 1.575(4) . ?
C4 C25 1.490(4) . ?
C4 C20 1.557(4) . ?
C5 C6 1.490(4) . ?
C5 C20 1.584(4) . ?
C5 H5 1.0000 . ?
C6 C11 1.395(4) . ?
C6 C7 1.396(4) . ?
C7 C8 1.384(4) . ?
C7 H7 0.9500 . ?
C8 C9 1.380(4) . ?
C8 H8 0.9500 . ?
C9 C10 1.377(4) . ?
C9 H9 0.9500 . ?
C10 C11 1.390(4) . ?
C10 H10 0.9500 . ?
C11 C12 1.494(4) . ?
C12 C13 1.590(4) . ?
C12 H12 1.0000 . ?
C13 C14 1.506(4) . ?
C13 H13 1.0000 . ?
C14 C15 1.395(4) . ?
C14 C19 1.396(4) . ?
C15 C16 1.387(4) . ?
C15 H15 0.9500 . ?
C16 C17 1.384(4) . ?
C16 H16 0.9500 . ?
C17 C18 1.382(4) . ?
C17 H17 0.9500 . ?
C18 C19 1.392(4) . ?
C18 H18 0.9500 . ?
C19 C20 1.497(4) . ?
C20 H20 1.0000 . ?
C21 H21A 0.9800 . ?
C21 H21B 0.9800 . ?
C21 H21C 0.9800 . ?
C23 H23A 0.9800 . ?
C23 H23B 0.9800 . ?
C23 H23C 0.9800 . ?
C24 H24A 0.9800 . ?
C24 H24B 0.9800 . ?
C24 H24C 0.9800 . ?
C26 H26A 0.9800 . ?
C26 H26B 0.9800 . ?
C26 H26C 0.9800 . ?
C27 C31 1.554(4) . ?
C27 C30 1.561(4) . ?
C27 C28 1.568(4) . ?
C28 C48 1.496(4) . ?
C28 C29 1.547(4) . ?
C28 C38 1.551(4) . ?
C29 C39 1.543(4) . ?
C29 C30 1.576(4) . ?
C30 C51 1.495(4) . ?
C30 C46 1.553(4) . ?
C31 C32 1.488(4) . ?
C31 C46 1.586(4) . ?
C31 H31 1.0000 . ?
C32 C33 1.388(4) . ?
C32 C37 1.394(4) . ?
C33 C34 1.387(4) . ?
C33 H33 0.9500 . ?
C34 C35 1.382(5) . ?
C34 H34 0.9500 . ?
C35 C36 1.390(4) . ?
C35 H35 0.9500 . ?
C36 C37 1.396(4) . ?
C36 H36 0.9500 . ?
C37 C38 1.495(4) . ?
C38 C39 1.593(4) . ?
C38 H38 1.0000 . ?
C39 C40 1.493(4) . ?
C39 H39 1.0000 . ?
C40 C45 1.394(4) . ?
C40 C41 1.401(4) . ?
C41 C42 1.397(4) . ?
C41 H41 0.9500 . ?
C42 C43 1.380(5) . ?
C42 H42 0.9500 . ?
C43 C44 1.385(4) . ?
C43 H43 0.9500 . ?
C44 C45 1.396(4) . ?
C44 H44 0.9500 . ?
C45 C46 1.492(4) . ?
C46 H46 1.0000 . ?
C47 H47A 0.9800 . ?
C47 H47B 0.9800 . ?
C47 H47C 0.9800 . ?
C49 H49A 0.9800 . ?
C49 H49B 0.9800 . ?
C49 H49C 0.9800 . ?
C50 H50A 0.9800 . ?
C50 H50B 0.9800 . ?
C50 H50C 0.9800 . ?
C52 H52A 0.9800 . ?
C52 H52B 0.9800 . ?
C52 H52C 0.9800 . ?

loop_
_geom_torsion_atom_site_label_1
_geom_torsion_atom_site_label_2
_geom_torsion_atom_site_label_3
_geom_torsion_atom_site_label_4
_geom_torsion
_geom_torsion_site_symmetry_1
_geom_torsion_site_symmetry_2
_geom_torsion_site_symmetry_3
_geom_torsion_site_symmetry_4
_geom_torsion_publ_flag
C21 O1 C1 C5 57.4(3) . . . . ?
C21 O1 C1 C4 166.5(2) . . . . ?
C21 O1 C1 C2 -84.6(3) . . . . ?
O1 C1 C2 C22 2.0(3) . . . . ?
C5 C1 C2 C22 -141.0(2) . . . . ?
C4 C1 C2 C22 127.3(2) . . . . ?
O1 C1 C2 C3 -126.4(2) . . . . ?
C5 C1 C2 C3 90.7(2) . . . . ?
C4 C1 C2 C3 -1.1(2) . . . . ?
O1 C1 C2 C12 143.8(2) . . . . ?
C5 C1 C2 C12 0.9(3) . . . . ?
C4 C1 C2 C12 -90.9(2) . . . . ?
C24 O4 C3 C13 57.4(3) . . . . ?
C24 O4 C3 C2 165.5(2) . . . . ?
C24 O4 C3 C4 -85.2(3) . . . . ?
C22 C2 C3 O4 4.4(4) . . . . ?
C12 C2 C3 O4 -121.8(2) . . . . ?
C1 C2 C3 O4 124.1(2) . . . . ?
C22 C2 C3 C13 125.8(3) . . . . ?
C12 C2 C3 C13 -0.3(2) . . . . ?
C1 C2 C3 C13 -114.4(2) . . . . ?
C22 C2 C3 C4 -118.7(3) . . . . ?
C12 C2 C3 C4 115.2(2) . . . . ?
C1 C2 C3 C4 1.12(19) . . . . ?
O1 C1 C4 C25 3.4(4) . . . . ?
C5 C1 C4 C25 126.1(3) . . . . ?
C2 C1 C4 C25 -119.1(3) . . . . ?
O1 C1 C4 C20 -122.6(3) . . . . ?
C5 C1 C4 C20 0.2(2) . . . . ?
C2 C1 C4 C20 114.9(2) . . . . ?
O1 C1 C4 C3 123.6(2) . . . . ?
C5 C1 C4 C3 -113.6(2) . . . . ?
C2 C1 C4 C3 1.11(19) . . . . ?
O4 C3 C4 C25 4.2(3) . . . . ?
C13 C3 C4 C25 -138.7(2) . . . . ?
C2 C3 C4 C25 129.2(2) . . . . ?
O4 C3 C4 C20 144.7(2) . . . . ?
C13 C3 C4 C20 1.8(3) . . . . ?
C2 C3 C4 C20 -90.3(2) . . . . ?
O4 C3 C4 C1 -126.1(2) . . . . ?
C13 C3 C4 C1 91.0(2) . . . . ?
C2 C3 C4 C1 -1.1(2) . . . . ?
O1 C1 C5 C6 -111.8(3) . . . . ?
C4 C1 C5 C6 122.8(3) . . . . ?
C2 C1 C5 C6 31.0(4) . . . . ?
O1 C1 C5 C20 125.2(2) . . . . ?
C4 C1 C5 C20 -0.2(2) . . . . ?
C2 C1 C5 C20 -92.0(2) . . . . ?
C1 C5 C6 C11 -32.8(4) . . . . ?
C20 C5 C6 C11 73.4(3) . . . . ?
C1 C5 C6 C7 147.2(3) . . . . ?
C20 C5 C6 C7 -106.6(3) . . . . ?
C11 C6 C7 C8 -1.1(4) . . . . ?
C5 C6 C7 C8 178.9(3) . . . . ?
C6 C7 C8 C9 1.2(4) . . . . ?
C7 C8 C9 C10 -0.3(4) . . . . ?
C8 C9 C10 C11 -0.8(4) . . . . ?
C9 C10 C11 C6 0.9(4) . . . . ?
C9 C10 C11 C12 -178.6(3) . . . . ?
C7 C6 C11 C10 0.0(4) . . . . ?
C5 C6 C11 C10 -179.9(2) . . . . ?
C7 C6 C11 C12 179.5(2) . . . . ?
C5 C6 C11 C12 -0.5(4) . . . . ?
C10 C11 C12 C2 -146.7(3) . . . . ?
C6 C11 C12 C2 33.8(4) . . . . ?
C10 C11 C12 C13 108.2(3) . . . . ?
C6 C11 C12 C13 -71.3(3) . . . . ?
C22 C2 C12 C11 107.8(3) . . . . ?
C3 C2 C12 C11 -121.3(3) . . . . ?
C1 C2 C12 C11 -32.4(3) . . . . ?
C22 C2 C12 C13 -130.7(3) . . . . ?
C3 C2 C12 C13 0.3(2) . . . . ?
C1 C2 C12 C13 89.1(2) . . . . ?
O4 C3 C13 C14 -111.4(3) . . . . ?
C2 C3 C13 C14 124.1(3) . . . . ?
C4 C3 C13 C14 31.9(3) . . . . ?
O4 C3 C13 C12 124.7(2) . . . . ?
C2 C3 C13 C12 0.3(2) . . . . ?
C4 C3 C13 C12 -92.0(2) . . . . ?
C11 C12 C13 C14 0.3(4) . . . . ?
C2 C12 C13 C14 -121.0(3) . . . . ?
C11 C12 C13 C3 121.0(2) . . . . ?
C2 C12 C13 C3 -0.3(2) . . . . ?
C3 C13 C14 C15 143.8(3) . . . . ?
C12 C13 C14 C15 -110.2(3) . . . . ?
C3 C13 C14 C19 -34.5(4) . . . . ?
C12 C13 C14 C19 71.5(3) . . . . ?
C19 C14 C15 C16 -1.1(4) . . . . ?
C13 C14 C15 C16 -179.5(3) . . . . ?
C14 C15 C16 C17 -0.3(4) . . . . ?
C15 C16 C17 C18 1.3(5) . . . . ?
C16 C17 C18 C19 -0.7(4) . . . . ?
C17 C18 C19 C14 -0.8(4) . . . . ?
C17 C18 C19 C20 179.2(3) . . . . ?
C15 C14 C19 C18 1.7(4) . . . . ?
C13 C14 C19 C18 -179.9(3) . . . . ?
C15 C14 C19 C20 -178.3(3) . . . . ?
C13 C14 C19 C20 0.1(4) . . . . ?
C18 C19 C20 C4 -144.3(3) . . . . ?
C14 C19 C20 C4 35.7(4) . . . . ?
C18 C19 C20 C5 109.4(3) . . . . ?
C14 C19 C20 C5 -70.6(4) . . . . ?
C25 C4 C20 C19 104.1(3) . . . . ?
C1 C4 C20 C19 -123.3(3) . . . . ?
C3 C4 C20 C19 -35.0(3) . . . . ?
C25 C4 C20 C5 -132.8(3) . . . . ?
C1 C4 C20 C5 -0.2(2) . . . . ?
C3 C4 C20 C5 88.1(2) . . . . ?
C6 C5 C20 C19 -0.9(4) . . . . ?
C1 C5 C20 C19 121.3(3) . . . . ?
C6 C5 C20 C4 -122.0(3) . . . . ?
C1 C5 C20 C4 0.2(2) . . . . ?
C23 O3 C22 O2 -1.7(4) . . . . ?
C23 O3 C22 C2 177.0(2) . . . . ?
C3 C2 C22 O2 -148.1(3) . . . . ?
C12 C2 C22 O2 -35.2(4) . . . . ?
C1 C2 C22 O2 104.8(3) . . . . ?
C3 C2 C22 O3 33.2(4) . . . . ?
C12 C2 C22 O3 146.1(2) . . . . ?
C1 C2 C22 O3 -73.9(3) . . . . ?
C26 O6 C25 O5 -2.3(4) . . . . ?
C26 O6 C25 C4 176.7(2) . . . . ?
C20 C4 C25 O5 -32.6(4) . . . . ?
C1 C4 C25 O5 -145.9(3) . . . . ?
C3 C4 C25 O5 106.1(3) . . . . ?
C20 C4 C25 O6 148.3(2) . . . . ?
C1 C4 C25 O6 35.0(4) . . . . ?
C3 C4 C25 O6 -73.0(3) . . . . ?
C47 O7 C27 C31 66.6(3) . . . . ?
C47 O7 C27 C30 174.3(2) . . . . ?
C47 O7 C27 C28 -75.5(3) . . . . ?
O7 C27 C28 C48 -0.5(4) . . . . ?
C31 C27 C28 C48 -143.5(2) . . . . ?
C30 C27 C28 C48 125.5(2) . . . . ?
O7 C27 C28 C29 -126.6(2) . . . . ?
C31 C27 C28 C29 90.5(2) . . . . ?
C30 C27 C28 C29 -0.5(2) . . . . ?
O7 C27 C28 C38 143.4(2) . . . . ?
C31 C27 C28 C38 0.5(3) . . . . ?
C30 C27 C28 C38 -90.5(2) . . . . ?
C50 O10 C29 C39 60.5(3) . . . . ?
C50 O10 C29 C28 168.4(2) . . . . ?
C50 O10 C29 C30 -82.7(3) . . . . ?
C48 C28 C29 O10 1.9(4) . . . . ?
C38 C28 C29 O10 -121.8(2) . . . . ?
C27 C28 C29 O10 123.6(2) . . . . ?
C48 C28 C29 C39 123.3(3) . . . . ?
C38 C28 C29 C39 -0.5(2) . . . . ?
C27 C28 C29 C39 -115.0(2) . . . . ?
C48 C28 C29 C30 -121.2(3) . . . . ?
C38 C28 C29 C30 115.1(2) . . . . ?
C27 C28 C29 C30 0.47(19) . . . . ?
O7 C27 C30 C51 2.2(4) . . . . ?
C31 C27 C30 C51 123.5(3) . . . . ?
C28 C27 C30 C51 -122.3(3) . . . . ?
O7 C27 C30 C46 -121.6(2) . . . . ?
C31 C27 C30 C46 -0.2(2) . . . . ?
C28 C27 C30 C46 114.0(2) . . . . ?
O7 C27 C30 C29 124.9(2) . . . . ?
C31 C27 C30 C29 -113.7(2) . . . . ?
C28 C27 C30 C29 0.47(19) . . . . ?
O10 C29 C30 C51 5.3(4) . . . . ?
C39 C29 C30 C51 -138.2(2) . . . . ?
C28 C29 C30 C51 129.7(2) . . . . ?
O10 C29 C30 C46 145.3(2) . . . . ?
C39 C29 C30 C46 1.8(3) . . . . ?
C28 C29 C30 C46 -90.3(2) . . . . ?
O10 C29 C30 C27 -124.9(2) . . . . ?
C39 C29 C30 C27 91.6(2) . . . . ?
C28 C29 C30 C27 -0.5(2) . . . . ?
O7 C27 C31 C32 -112.0(3) . . . . ?
C30 C27 C31 C32 123.1(3) . . . . ?
C28 C27 C31 C32 31.8(3) . . . . ?
O7 C27 C31 C46 125.1(2) . . . . ?
C30 C27 C31 C46 0.2(2) . . . . ?
C28 C27 C31 C46 -91.1(2) . . . . ?
C27 C31 C32 C33 147.6(3) . . . . ?
C46 C31 C32 C33 -105.9(3) . . . . ?
C27 C31 C32 C37 -33.5(4) . . . . ?
C46 C31 C32 C37 73.0(3) . . . . ?
C37 C32 C33 C34 0.4(4) . . . . ?
C31 C32 C33 C34 179.3(3) . . . . ?
C32 C33 C34 C35 -0.2(5) . . . . ?
C33 C34 C35 C36 0.3(5) . . . . ?
C34 C35 C36 C37 -0.6(4) . . . . ?
C33 C32 C37 C36 -0.7(4) . . . . ?
C31 C32 C37 C36 -179.6(2) . . . . ?
C33 C32 C37 C38 178.9(3) . . . . ?
C31 C32 C37 C38 0.0(4) . . . . ?
C35 C36 C37 C32 0.8(4) . . . . ?
C35 C36 C37 C38 -178.8(3) . . . . ?
C32 C37 C38 C28 33.6(4) . . . . ?
C36 C37 C38 C28 -146.8(3) . . . . ?
C32 C37 C38 C39 -72.0(3) . . . . ?
C36 C37 C38 C39 107.6(3) . . . . ?
C48 C28 C38 C37 111.4(3) . . . . ?
C29 C28 C38 C37 -121.6(3) . . . . ?
C27 C28 C38 C37 -32.2(3) . . . . ?
C48 C28 C38 C39 -126.6(2) . . . . ?
C29 C28 C38 C39 0.4(2) . . . . ?
C27 C28 C38 C39 89.8(2) . . . . ?
O10 C29 C39 C40 -112.8(3) . . . . ?
C28 C29 C39 C40 123.2(3) . . . . ?
C30 C29 C39 C40 31.3(3) . . . . ?
O10 C29 C39 C38 124.4(2) . . . . ?
C28 C29 C39 C38 0.4(2) . . . . ?
C30 C29 C39 C38 -91.5(2) . . . . ?
C37 C38 C39 C40 0.1(4) . . . . ?
C28 C38 C39 C40 -121.4(3) . . . . ?
C37 C38 C39 C29 121.0(3) . . . . ?
C28 C38 C39 C29 -0.4(2) . . . . ?
C29 C39 C40 C45 -34.4(4) . . . . ?
C38 C39 C40 C45 71.0(3) . . . . ?
C29 C39 C40 C41 144.6(3) . . . . ?
C38 C39 C40 C41 -110.0(3) . . . . ?
C45 C40 C41 C42 -1.3(4) . . . . ?
C39 C40 C41 C42 179.7(3) . . . . ?
C40 C41 C42 C43 -0.6(5) . . . . ?
C41 C42 C43 C44 1.9(5) . . . . ?
C42 C43 C44 C45 -1.3(5) . . . . ?
C41 C40 C45 C44 1.9(4) . . . . ?
C39 C40 C45 C44 -179.1(3) . . . . ?
C41 C40 C45 C46 -177.7(3) . . . . ?
C39 C40 C45 C46 1.3(4) . . . . ?
C43 C44 C45 C40 -0.7(4) . . . . ?
C43 C44 C45 C46 179.0(3) . . . . ?
C40 C45 C46 C30 33.8(4) . . . . ?
C44 C45 C46 C30 -145.9(3) . . . . ?
C40 C45 C46 C31 -72.2(3) . . . . ?
C44 C45 C46 C31 108.1(3) . . . . ?
C51 C30 C46 C45 106.6(3) . . . . ?
C27 C30 C46 C45 -122.2(3) . . . . ?
C29 C30 C46 C45 -33.6(3) . . . . ?
C51 C30 C46 C31 -131.0(2) . . . . ?
C27 C30 C46 C31 0.2(2) . . . . ?
C29 C30 C46 C31 88.8(2) . . . . ?
C32 C31 C46 C45 -1.1(4) . . . . ?
C27 C31 C46 C45 121.3(3) . . . . ?
C32 C31 C46 C30 -122.6(3) . . . . ?
C27 C31 C46 C30 -0.2(2) . . . . ?
C49 O9 C48 O8 0.5(4) . . . . ?
C49 O9 C48 C28 -179.0(2) . . . . ?
C29 C28 C48 O8 -133.0(3) . . . . ?
C38 C28 C48 O8 -23.2(4) . . . . ?
C27 C28 C48 O8 119.5(3) . . . . ?
C29 C28 C48 O9 46.4(3) . . . . ?
C38 C28 C48 O9 156.2(2) . . . . ?
C27 C28 C48 O9 -61.1(3) . . . . ?
C52 O12 C51 O11 0.0(4) . . . . ?
C52 O12 C51 C30 178.7(3) . . . . ?
C46 C30 C51 O11 -28.9(4) . . . . ?
C27 C30 C51 O11 -140.6(3) . . . . ?
C29 C30 C51 O11 109.9(3) . . . . ?
C46 C30 C51 O12 152.4(2) . . . . ?
C27 C30 C51 O12 40.7(4) . . . . ?
C29 C30 C51 O12 -68.7(3) . . . . ?
